data_2014447
loop_
_publ_author_name
'Steyl, Gideon'
'Roodt, Andreas'
'Kruger, Gert J.'

_publ_section_title
;
 Dicarbonyl(tropolonato)rhodium(I), a redetermination
;
_journal_issue 10
_journal_name_full 'Acta Crystallographica Section C'
_journal_page_first m473
_journal_page_last m475
_journal_paper_doi 10.1107/S0108270104019304
_journal_volume 60
_journal_year 2004
_chemical_formula_iupac '[Rh (C7 H5 O2) (C O)2]'
_chemical_formula_moiety 'C9 H5 O4 Rh'
_chemical_formula_sum 'C9 H5 O4 Rh'
_chemical_formula_weight 280.04
_chemical_name_systematic
;
Dicarbonyl(tropolonato)rhodium(I)
;
_space_group_IT_number 14
_symmetry_cell_setting monoclinic
_symmetry_space_group_name_Hall '-P 2ybc'
_symmetry_space_group_name_H-M 'P 1 21/c 1'
_atom_sites_solution_hydrogens geom
_atom_sites_solution_primary Patterson
_atom_sites_solution_secondary difmap
_cell_angle_alpha 90.00
_cell_angle_beta 96.32(2)
_cell_angle_gamma 90.00
_cell_formula_units_Z 4
_cell_length_a 3.6830(10)
_cell_length_b 21.856(4)
_cell_length_c 11.296(3)
_cell_measurement_reflns_used 48
_cell_measurement_temperature 293(2)
_cell_measurement_theta_max 13.3
_cell_measurement_theta_min 4.1
_cell_volume 903.8(4)
_computing_cell_refinement 'PWPC (Gomm, 1998)'
_computing_data_collection 'PWPC (Gomm, 1998)'
_computing_data_reduction 'XTAL3.6 (Hall et al., 1999)'
_computing_molecular_graphics 'DIAMOND (Brandenburg & Berndt, 2001)'
_computing_publication_material SHELXL97
_computing_structure_refinement 'SHELXL97 (Sheldrick, 1997)'
_computing_structure_solution 'SHELXS97 (Sheldrick, 1997)'
_diffrn_ambient_temperature 293(2)
_diffrn_measured_fraction_theta_full 0.998
_diffrn_measured_fraction_theta_max 0.998
_diffrn_measurement_device_type 'Philips PW1100 diffractometer'
_diffrn_measurement_method '\w--2\q scans'
_diffrn_radiation_monochromator graphite
_diffrn_radiation_source 'fine-focus sealed tube'
_diffrn_radiation_type MoK\a
_diffrn_radiation_wavelength 0.71069
_diffrn_reflns_av_R_equivalents 0.0854
_diffrn_reflns_av_sigmaI/netI 0.1069
_diffrn_reflns_limit_h_max 4
_diffrn_reflns_limit_h_min 0
_diffrn_reflns_limit_k_max 26
_diffrn_reflns_limit_k_min -26
_diffrn_reflns_limit_l_max 13
_diffrn_reflns_limit_l_min -13
_diffrn_reflns_number 3331
_diffrn_reflns_theta_full 26.00
_diffrn_reflns_theta_max 26.00
_diffrn_reflns_theta_min 3.33
_diffrn_standards_decay_% 0.0
_diffrn_standards_interval_count 50
_diffrn_standards_number 1
_exptl_absorpt_coefficient_mu 1.871
_exptl_absorpt_correction_T_max 0.8724
_exptl_absorpt_correction_T_min 0.6729
_exptl_absorpt_correction_type gaussian
_exptl_absorpt_process_details '(ABSORB in XTAL3.6; Hall et al., 1999)'
_exptl_crystal_colour orange
_exptl_crystal_density_diffrn 2.058
_exptl_crystal_density_method 'not measured'
_exptl_crystal_description prism
_exptl_crystal_F_000 544
_exptl_crystal_size_max 0.23
_exptl_crystal_size_mid 0.15
_exptl_crystal_size_min 0.08
_refine_diff_density_max 1.259
_refine_diff_density_min -0.611
_refine_ls_extinction_method none
_refine_ls_goodness_of_fit_ref 1.020
_refine_ls_hydrogen_treatment constr
_refine_ls_matrix_type full
_refine_ls_number_parameters 127
_refine_ls_number_reflns 1784
_refine_ls_number_restraints 0
_refine_ls_restrained_S_all 1.020
_refine_ls_R_factor_all 0.1121
_refine_ls_R_factor_gt 0.0512
_refine_ls_shift/su_max 0.000
_refine_ls_shift/su_mean 0.000
_refine_ls_structure_factor_coef Fsqd
_refine_ls_weighting_details 'calc w=1/[\s^2^(Fo^2^)+(0.0388P)^2^] where P=(Fo^2^+2Fc^2^)/3'
_refine_ls_weighting_scheme calc
_refine_ls_wR_factor_gt 0.0992
_refine_ls_wR_factor_ref 0.1196
_reflns_number_gt 1049
_reflns_number_total 1784
_reflns_threshold_expression I>2\s(I)
_cod_data_source_file de1251.cif
_cod_data_source_block I
_cod_depositor_comments
;
The following automatic conversions were performed:
'_geom_bond_publ_flag' value 'YES' changed to 'yes' according to
'/home/saulius/struct/CIF-dictionaries/cif_core.dic' dictionary named
'cif_core.dic' version 2.4.1 from 2010-06-29 (8 times).

Automatic conversion script
Id: cif_fix_enum 1527 2010-12-29 10:47:43Z saulius 

The following automatic conversions were performed:

'_geom_bond_publ_flag' value 'YES' changed to 'yes' according to
/home/saulius/struct/CIF-dictionaries/cif_core.dic dictionary named
'cif_core.dic' version 2.4.1 from 2010-06-29 (8
times).

'_geom_angle_publ_flag' value 'YES' changed to 'yes'
according to /home/saulius/struct/CIF-dictionaries/cif_core.dic
dictionary named 'cif_core.dic' version 2.4.1 from 2010-06-29 (4
times).

'_geom_torsion_publ_flag' value 'YES' changed to 'yes'
according to /home/saulius/struct/CIF-dictionaries/cif_core.dic
dictionary named 'cif_core.dic' version 2.4.1 from 2010-06-29 (3
times).

Automatic conversion script
Id: cif_fix_values 1715 2011-07-08 13:25:40Z adriana 
;
_cod_original_sg_symbol_Hall '-p 2ybc'
_cod_original_sg_symbol_H-M 'P 21/c'
_cod_database_code 2014447

loop_
_symmetry_equiv_pos_as_xyz
'x, y, z'
'-x, y+1/2, -z+1/2'
'-x, -y, -z'
'x, -y-1/2, z-1/2'

loop_
_atom_site_label
_atom_site_fract_x
_atom_site_fract_y
_atom_site_fract_z
_atom_site_U_iso_or_equiv
_atom_site_adp_type
_atom_site_calc_flag
_atom_site_refinement_flags
_atom_site_occupancy
_atom_site_disorder_assembly
_atom_site_disorder_group
_atom_site_type_symbol
Rh 1.07981(18) 0.08945(3) 0.27514(5) 0.0505(3) Uani d . 1 . . Rh
O11 0.8663(16) 0.0601(3) 0.1115(4) 0.0561(14) Uani d . 1 . . O
O12 1.0294(16) 0.1697(2) 0.1859(4) 0.0533(14) Uani d . 1 . . O
C01 1.117(2) 0.0140(4) 0.3447(7) 0.055(2) Uani d . 1 . . C
C02 1.260(3) 0.1223(4) 0.4183(7) 0.059(2) Uani d . 1 . . C
O01 1.146(2) -0.0330(3) 0.3884(6) 0.093(2) Uani d . 1 . . O
O02 1.364(2) 0.1437(3) 0.5083(5) 0.081(2) Uani d . 1 . . O
C1 0.788(2) 0.1018(4) 0.0352(6) 0.0459(19) Uani d . 1 . . C
C2 0.881(2) 0.1645(4) 0.0742(6) 0.0455(19) Uani d . 1 . . C
C3 0.841(2) 0.2167(4) 0.0056(7) 0.058(2) Uani d . 1 . . C
H3 0.9212 0.2523 0.0453 0.069 Uiso calc R 1 . . H
C4 0.704(2) 0.2252(4) -0.1102(7) 0.064(2) Uani d . 1 . . C
H4 0.7126 0.2653 -0.1374 0.077 Uiso calc R 1 . . H
C5 0.555(2) 0.1840(5) -0.1920(7) 0.066(3) Uani d . 1 . . C
H5 0.4707 0.1994 -0.2667 0.079 Uiso calc R 1 . . H
C6 0.517(2) 0.1215(5) -0.1758(7) 0.061(2) Uani d . 1 . . C
H6 0.4025 0.1005 -0.2411 0.073 Uiso calc R 1 . . H
C7 0.623(2) 0.0862(4) -0.0778(7) 0.056(2) Uani d . 1 . . C
H7 0.5766 0.0446 -0.0885 0.067 Uiso calc R 1 . . H

loop_
_atom_site_aniso_label
_atom_site_aniso_U_11
_atom_site_aniso_U_22
_atom_site_aniso_U_33
_atom_site_aniso_U_12
_atom_site_aniso_U_13
_atom_site_aniso_U_23
Rh 0.0608(5) 0.0511(4) 0.0392(3) 0.0018(4) 0.0038(3) -0.0018(3)
O11 0.069(4) 0.055(3) 0.043(3) -0.004(3) 0.000(3) -0.009(3)
O12 0.075(4) 0.046(3) 0.037(3) -0.005(3) -0.003(3) -0.007(2)
C01 0.059(6) 0.062(6) 0.045(5) 0.001(5) 0.005(4) -0.007(4)
C02 0.074(7) 0.056(5) 0.045(5) -0.004(5) 0.002(4) 0.006(4)
O01 0.149(8) 0.062(5) 0.070(4) 0.013(5) 0.012(4) 0.007(4)
O02 0.127(6) 0.064(4) 0.047(3) -0.007(4) -0.017(3) 0.000(3)
C1 0.051(5) 0.050(5) 0.037(4) -0.001(4) 0.006(3) -0.004(3)
C2 0.043(5) 0.058(5) 0.035(4) -0.005(4) 0.005(3) -0.011(3)
C3 0.067(6) 0.053(5) 0.052(5) 0.002(5) -0.001(4) 0.002(4)
C4 0.078(7) 0.070(6) 0.044(4) 0.007(5) 0.004(4) 0.008(4)
C5 0.065(7) 0.093(7) 0.039(4) 0.017(6) 0.002(4) 0.007(5)
C6 0.053(6) 0.085(7) 0.044(4) -0.001(5) -0.003(4) -0.012(5)
C7 0.057(6) 0.062(5) 0.048(4) 0.003(5) 0.003(4) -0.013(4)

loop_
_atom_type_symbol
_atom_type_description
_atom_type_scat_dispersion_real
_atom_type_scat_dispersion_imag
_atom_type_scat_source
C C 0.0033 0.0016 'International Tables Vol C Tables 4.2.6.8 and 6.1.1.4'
H H 0.0000 0.0000 'International Tables Vol C Tables 4.2.6.8 and 6.1.1.4'
O O 0.0106 0.0060 'International Tables Vol C Tables 4.2.6.8 and 6.1.1.4'
Rh Rh -1.1178 0.9187 'International Tables Vol C Tables 4.2.6.8 and 6.1.1.4'

loop_
_geom_angle_atom_site_label_1
_geom_angle_atom_site_label_2
_geom_angle_atom_site_label_3
_geom_angle
_geom_angle_publ_flag
C01 Rh C02 88.3(4) yes
O12 Rh O11 79.4(2) yes
C01 Rh O12 175.6(3) ?
C02 Rh O12 96.1(3) yes
C01 Rh O11 96.3(3) yes
C02 Rh O11 175.2(3) ?
C1 O11 Rh 115.3(5) ?
C2 O12 Rh 114.0(5) ?
O02 C02 Rh 178.0(9) ?
C6 C7 C1 131.2(8) ?
C6 C7 H7 114.4 ?
C1 C7 H7 114.4 ?
C4 C3 C2 131.2(8) ?
C4 C3 H3 114.4 ?
C2 C3 H3 114.4 ?
O01 C01 Rh 178.8(9) ?
O12 C2 C3 118.2(7) ?
O12 C2 C1 115.1(7) ?
C3 C2 C1 126.7(7) ?
O11 C1 C7 119.4(7) ?
O11 C1 C2 116.1(6) ?
C7 C1 C2 124.6(7) ?
C5 C4 C3 129.8(9) ?
C5 C4 H4 115.1 ?
C3 C4 H4 115.1 ?
C4 C5 C6 126.9(8) ?
C4 C5 H5 116.5 ?
C6 C5 H5 116.5 ?
C7 C6 C5 129.5(8) ?
C7 C6 H6 115.2 ?
C5 C6 H6 115.2 ?

loop_
_geom_bond_atom_site_label_1
_geom_bond_atom_site_label_2
_geom_bond_site_symmetry_2
_geom_bond_distance
_geom_bond_publ_flag
Rh C01 . 1.825(10) yes
Rh C02 . 1.826(9) yes
Rh O12 . 2.021(5) yes
Rh O11 . 2.032(5) yes
O11 C1 . 1.267(9) yes
O12 C2 . 1.324(8) yes
C01 O01 . 1.139(9) yes
C02 O02 . 1.145(9) yes
C1 C7 . 1.394(10) ?
C1 C2 . 1.467(10) ?
C2 C3 . 1.378(10) ?
C3 C4 . 1.362(10) ?
C3 H3 . 0.9300 ?
C4 C5 . 1.360(12) ?
C4 H4 . 0.9300 ?
C5 C6 . 1.388(13) ?
C5 H5 . 0.9300 ?
C6 C7 . 1.370(11) ?
C6 H6 . 0.9300 ?
C7 H7 . 0.9300 ?

loop_
_geom_torsion_atom_site_label_1
_geom_torsion_atom_site_label_2
_geom_torsion_atom_site_label_3
_geom_torsion_atom_site_label_4
_geom_torsion
_geom_torsion_publ_flag
C01 Rh O11 C1 177.7(6) ?
O12 Rh O11 C1 -3.0(5) ?
C02 Rh O12 C2 -176.5(6) ?
O11 Rh O12 C2 2.2(5) ?
Rh O11 C1 C7 -176.8(6) ?
Rh O11 C1 C2 3.3(9) ?
Rh O12 C2 C3 -179.0(6) ?
Rh O12 C2 C1 -1.2(9) ?
O11 C1 C2 O12 -1.4(11) yes
C7 C1 C2 O12 178.7(7) ?
O11 C1 C2 C3 176.1(8) ?
C7 C1 C2 C3 -3.8(14) yes
O12 C2 C3 C4 179.2(9) ?
C1 C2 C3 C4 1.7(16) ?
C2 C3 C4 C5 1.9(18) ?
C3 C4 C5 C6 -1.6(17) yes
C4 C5 C6 C7 -1.8(17) ?
C5 C6 C7 C1 2.4(16) ?
O11 C1 C7 C6 -178.7(8) ?
C2 C1 C7 C6 1.2(15) ?
